data_7025381
loop_
_publ_author_name
'Keene, Tony D.'
'Zimmermann, Iwan'
'Neels, Antonia'
'Sereda, Olha'
'Hauser, J\"urg'
'Bonin, Michel'
'Hursthouse, Michael B.'
'Price, Daniel J.'
'Decurtins, Silvio'

_publ_section_title
;
 Heterocyclic amine directed synthesis of metal(II)-oxalates:
 investigating the magnetic properties of two complete series of chains
 with S = 5/2 to S = 1/2.
;
_journal_issue 20
_journal_name_full 'Dalton transactions (Cambridge, England : 2003)'
_journal_page_first 4937
_journal_page_last 4950
_journal_paper_doi 10.1039/b927522c
_journal_volume 39
_journal_year 2010
_chemical_formula_moiety 'C48 H36 N12 Ni3 O12'
_chemical_formula_sum 'C48 H36 N12 Ni3 O12'
_chemical_formula_weight 1148.99
_chemical_melting_point ?
_chemical_name_common
;
nickel bis-benzimidazole oxalate
;
_chemical_name_systematic
;
catena-[(\m~2~oxalato)-bis(benzimidazole)-nickel(II)]
;
_space_group_IT_number 15
_symmetry_cell_setting monoclinic
_symmetry_space_group_name_Hall '-C 2yc'
_symmetry_space_group_name_H-M 'C 1 2/c 1'
_atom_sites_solution_hydrogens geom
_atom_sites_solution_primary direct
_atom_sites_solution_secondary difmap
_audit_creation_method SHELXL-97
_cell_angle_alpha 90.00
_cell_angle_beta 92.469(5)
_cell_angle_gamma 90.00
_cell_formula_units_Z 4
_cell_length_a 20.4700(19)
_cell_length_b 12.4768(15)
_cell_length_c 18.3523(19)
_cell_measurement_reflns_used 4995
_cell_measurement_temperature 120(2)
_cell_measurement_theta_max 27.48
_cell_measurement_theta_min 2.91
_cell_volume 4682.8(9)
_computing_cell_refinement 'DENZO (Otwinowski and Minor, 1997) and COLLECT (Hooft, 1998)'
_computing_data_collection 'DENZO (Otwinowski and Minor, 1997)'
_computing_data_reduction 'DENZO (Otwinowski and Minor, 1997) and COLLECT (Hooft, 1998)'
_computing_molecular_graphics 'Diamond (Brandenburg, 1997)'
_computing_structure_refinement
;SHELXS-97 (Sheldrick, 1997a) in WINGX (L.J. Farrugia, J. Appl. Cryst.,
1999, 32, 837-838
;
_computing_structure_solution
;SHELXS-97 (Sheldrick, 1997a) in WINGX (L.J. Farrugia, J. Appl. Cryst.,
1999, 32, 837-838
;
_diffrn_ambient_temperature 120(2)
_diffrn_detector_area_resol_mean 9.091
_diffrn_measured_fraction_theta_full 0.929
_diffrn_measured_fraction_theta_max 0.929
_diffrn_measurement_device_type 'Nonius Kappa CCD Area Detector'
_diffrn_measurement_method '\f and \w scans to fill Ewald Sphere'
_diffrn_radiation_monochromator graphite
_diffrn_radiation_source 'Nonius FR591 rotating anode'
_diffrn_radiation_type MoK\a
_diffrn_radiation_wavelength 0.71073
_diffrn_reflns_av_R_equivalents 0.1220
_diffrn_reflns_av_sigmaI/netI 0.2342
_diffrn_reflns_limit_h_max 23
_diffrn_reflns_limit_h_min -26
_diffrn_reflns_limit_k_max 15
_diffrn_reflns_limit_k_min -15
_diffrn_reflns_limit_l_max 23
_diffrn_reflns_limit_l_min -21
_diffrn_reflns_number 14198
_diffrn_reflns_theta_full 27.63
_diffrn_reflns_theta_max 27.63
_diffrn_reflns_theta_min 3.05
_exptl_absorpt_coefficient_mu 1.274
_exptl_absorpt_correction_T_max 0.98481
_exptl_absorpt_correction_T_min 0.95135
_exptl_absorpt_correction_type multi-scan
_exptl_absorpt_process_details 'SORTAV (Blessing, 1997)'
_exptl_crystal_colour green
_exptl_crystal_density_diffrn 1.630
_exptl_crystal_density_method 'not measured'
_exptl_crystal_description block
_exptl_crystal_F_000 2352
_exptl_crystal_size_max 0.08
_exptl_crystal_size_mid 0.05
_exptl_crystal_size_min 0.04
_refine_diff_density_max 1.408
_refine_diff_density_min -0.510
_refine_diff_density_rms 0.100
_refine_ls_extinction_method none
_refine_ls_goodness_of_fit_ref 0.853
_refine_ls_hydrogen_treatment constr
_refine_ls_matrix_type full
_refine_ls_number_parameters 339
_refine_ls_number_reflns 5059
_refine_ls_number_restraints 0
_refine_ls_restrained_S_all 0.853
_refine_ls_R_factor_all 0.2741
_refine_ls_R_factor_gt 0.0726
_refine_ls_shift/su_max 0.000
_refine_ls_shift/su_mean 0.000
_refine_ls_structure_factor_coef Fsqd
_refine_ls_weighting_details 'calc w=1/[\s^2^(Fo^2^)+(0.0767P)^2^+0.0000P] where P=(Fo^2^+2Fc^2^)/3'
_refine_ls_weighting_scheme calc
_refine_ls_wR_factor_gt 0.1486
_refine_ls_wR_factor_ref 0.2090
_reflns_number_gt 1476
_reflns_number_total 5059
_reflns_threshold_expression >2sigma(I)
_cod_data_source_file b927522c.txt
_cod_data_source_block compound4
_cod_depositor_comments
;
The following automatic conversions were performed:

'_chemical_melting_point' value 'N/A' was changed to '?' - the value
is undefined or not given.

Automatic conversion script
Id: cif_fix_values 1891 2012-01-12 08:04:46Z andrius 
;
_cod_original_sg_symbol_H-M 'C 2/c'
_cod_database_code 7025381

loop_
_symmetry_equiv_pos_as_xyz
'x, y, z'
'-x, y, -z+1/2'
'x+1/2, y+1/2, z'
'-x+1/2, y+1/2, -z+1/2'
'-x, -y, -z'
'x, -y, z-1/2'
'-x+1/2, -y+1/2, -z'
'x+1/2, -y+1/2, z-1/2'

loop_
_atom_site_label
_atom_site_type_symbol
_atom_site_fract_x
_atom_site_fract_y
_atom_site_fract_z
_atom_site_U_iso_or_equiv
_atom_site_adp_type
_atom_site_occupancy
_atom_site_symmetry_multiplicity
_atom_site_calc_flag
_atom_site_refinement_flags
Ni1 Ni 0.5000 0.86062(17) 0.2500 0.0374(6) Uani 1 2 d S
Ni2 Ni 0.66786(8) 0.63627(9) 0.08586(8) 0.0297(3) Uani 1 1 d .
O5 O 0.7663(3) 0.6474(6) 0.0629(3) 0.0294(17) Uani 1 1 d .
O3 O 0.5673(3) 0.6478(6) 0.1038(3) 0.0326(18) Uani 1 1 d .
O2 O 0.5992(4) 0.8491(6) 0.2338(4) 0.0408(19) Uani 1 1 d .
C1 C 0.6114(5) 0.7804(8) 0.1852(6) 0.029(3) Uani 1 1 d .
C3 C 0.7807(5) 0.7179(9) 0.0159(5) 0.031(3) Uani 1 1 d .
C2 C 0.5550(5) 0.7159(9) 0.1495(6) 0.036(3) Uani 1 1 d .
O1 O 0.6673(3) 0.7589(6) 0.1641(3) 0.0369(19) Uani 1 1 d .
O4 O 0.4984(4) 0.7371(6) 0.1696(4) 0.041(2) Uani 1 1 d .
N11 N 0.6473(4) 0.5200(7) 0.0076(4) 0.037(2) Uani 1 1 d .
N21 N 0.6961(4) 0.5312(7) 0.1700(4) 0.034(2) Uani 1 1 d .
N31 N 0.4823(5) 0.9702(8) 0.1684(5) 0.045(2) Uani 1 1 d .
C11 C 0.6835(5) 0.4457(11) -0.0282(6) 0.052(3) Uani 1 1 d .
C31 C 0.5151(6) 1.0668(9) 0.1535(6) 0.045(3) Uani 1 1 d .
O6 O 0.6648(3) 0.7615(6) 0.0083(3) 0.0307(18) Uani 1 1 d .
C21 C 0.6622(5) 0.4761(9) 0.2221(5) 0.041(3) Uani 1 1 d .
C33 C 0.5069(8) 1.2117(12) 0.0629(7) 0.071(4) Uani 1 1 d .
H33 H 0.4874 1.2434 0.0216 0.086 Uiso 1 1 calc R
C22 C 0.7090(6) 0.4171(9) 0.2656(5) 0.042(3) Uani 1 1 d .
C13 C 0.6723(8) 0.3098(12) -0.1225(8) 0.083(5) Uani 1 1 d .
H13 H 0.6463 0.2718 -0.1564 0.100 Uiso 1 1 calc R
C12 C 0.6451(5) 0.3876(10) -0.0771(6) 0.046(3) Uani 1 1 d .
C34 C 0.5604(7) 1.2592(11) 0.1013(8) 0.069(4) Uani 1 1 d .
H34 H 0.5776 1.3229 0.0840 0.083 Uiso 1 1 calc R
C36 C 0.5666(5) 1.1190(8) 0.1874(6) 0.048(3) Uani 1 1 d .
H36 H 0.5880 1.0887 0.2281 0.058 Uiso 1 1 calc R
C23 C 0.6891(6) 0.3531(9) 0.3227(6) 0.054(3) Uani 1 1 d .
H23 H 0.7196 0.3161 0.3521 0.064 Uiso 1 1 calc R
C26 C 0.5967(4) 0.4720(8) 0.2371(5) 0.038(2) Uani 1 1 d .
H26 H 0.5656 0.5115 0.2101 0.046 Uiso 1 1 calc R
N22 N 0.7678(4) 0.4407(7) 0.2398(5) 0.046(2) Uani 1 1 d .
H22 H 0.8050 0.4169 0.2561 0.055 Uiso 1 1 calc R
N12 N 0.5847(5) 0.4249(8) -0.0689(5) 0.053(3) Uani 1 1 d .
H12 H 0.5499 0.4018 -0.0916 0.064 Uiso 1 1 calc R
C25 C 0.5793(5) 0.4071(9) 0.2935(5) 0.047(3) Uani 1 1 d .
H25 H 0.5354 0.4039 0.3047 0.056 Uiso 1 1 calc R
C24 C 0.6240(5) 0.3458(9) 0.3347(5) 0.049(3) Uani 1 1 d .
H24 H 0.6095 0.2998 0.3704 0.059 Uiso 1 1 calc R
C35 C 0.5869(6) 1.2159(9) 0.1614(7) 0.060(3) Uani 1 1 d .
H35 H 0.6203 1.2523 0.1869 0.072 Uiso 1 1 calc R
C14 C 0.7368(9) 0.2923(14) -0.1153(11) 0.131(8) Uani 1 1 d .
H14 H 0.7560 0.2424 -0.1453 0.157 Uiso 1 1 calc R
C16 C 0.7519(6) 0.4265(12) -0.0184(8) 0.093(5) Uani 1 1 d .
H16 H 0.7780 0.4641 0.0156 0.111 Uiso 1 1 calc R
C15 C 0.7766(8) 0.3490(16) -0.0622(12) 0.148(9) Uani 1 1 d .
H15 H 0.8209 0.3325 -0.0573 0.177 Uiso 1 1 calc R
N32 N 0.4360(6) 1.0437(11) 0.0685(5) 0.091(4) Uani 1 1 d .
H32 H 0.4098 1.0511 0.0308 0.109 Uiso 1 1 calc R
C32 C 0.4851(7) 1.1155(13) 0.0898(6) 0.064(4) Uani 1 1 d .
C27 C 0.7572(5) 0.5089(9) 0.1832(6) 0.041(3) Uani 1 1 d .
H27 H 0.7907 0.5372 0.1564 0.049 Uiso 1 1 calc R
C17 C 0.5872(5) 0.5022(10) -0.0206(5) 0.044(3) Uani 1 1 d .
H17 H 0.5507 0.5409 -0.0074 0.052 Uiso 1 1 calc R
C37 C 0.4354(7) 0.9603(11) 0.1157(7) 0.075(4) Uani 1 1 d .
H37 H 0.4061 0.9033 0.1120 0.090 Uiso 1 1 calc R

loop_
_atom_site_aniso_label
_atom_site_aniso_U_11
_atom_site_aniso_U_22
_atom_site_aniso_U_33
_atom_site_aniso_U_23
_atom_site_aniso_U_13
_atom_site_aniso_U_12
Ni1 0.0300(12) 0.0347(13) 0.0486(12) 0.000 0.0156(10) 0.000
Ni2 0.0256(6) 0.0314(7) 0.0323(6) -0.0004(7) 0.0053(5) -0.0012(8)
O5 0.031(4) 0.032(4) 0.026(3) 0.000(3) 0.011(3) 0.001(4)
O3 0.020(4) 0.040(5) 0.038(4) -0.011(4) 0.000(3) 0.003(3)
O2 0.026(4) 0.044(5) 0.053(5) -0.014(4) 0.014(4) -0.007(4)
C1 0.014(6) 0.029(7) 0.043(6) 0.001(5) -0.003(5) -0.005(5)
C3 0.036(7) 0.035(7) 0.022(5) -0.017(5) 0.008(5) 0.006(5)
C2 0.034(8) 0.029(7) 0.045(7) -0.005(5) 0.016(6) 0.007(5)
O1 0.019(4) 0.052(5) 0.040(4) -0.003(3) 0.009(3) -0.011(4)
O4 0.031(5) 0.040(5) 0.053(5) -0.005(4) 0.009(4) -0.001(4)
N11 0.037(5) 0.035(6) 0.038(5) -0.008(4) -0.004(4) -0.002(5)
N21 0.022(4) 0.043(6) 0.038(5) 0.010(4) 0.003(4) 0.007(4)
N31 0.047(6) 0.034(6) 0.055(6) 0.005(5) 0.017(5) -0.006(5)
C11 0.029(6) 0.063(9) 0.065(8) -0.021(7) 0.021(6) 0.001(6)
C31 0.043(7) 0.045(7) 0.047(6) -0.006(5) 0.011(5) 0.007(6)
O6 0.021(4) 0.037(5) 0.035(4) 0.004(3) 0.009(3) -0.002(3)
C21 0.043(6) 0.041(7) 0.041(6) 0.013(5) 0.009(5) 0.018(5)
C33 0.096(12) 0.061(9) 0.060(8) 0.016(7) 0.029(8) 0.023(8)
C22 0.050(7) 0.035(6) 0.043(6) 0.012(5) 0.002(6) -0.002(5)
C13 0.084(12) 0.066(10) 0.102(11) -0.053(9) 0.031(10) -0.023(9)
C12 0.036(7) 0.049(8) 0.054(7) -0.024(6) -0.003(6) -0.010(6)
C34 0.076(10) 0.058(9) 0.076(9) 0.001(7) 0.027(8) -0.010(7)
C36 0.049(7) 0.040(7) 0.056(6) 0.006(5) 0.007(5) -0.002(5)
C23 0.053(7) 0.051(7) 0.058(7) 0.010(6) 0.008(6) 0.016(6)
C26 0.032(5) 0.042(6) 0.040(5) 0.001(5) -0.001(4) 0.010(5)
N22 0.030(5) 0.044(6) 0.064(6) 0.012(5) -0.001(4) 0.007(4)
N12 0.050(6) 0.073(8) 0.037(5) -0.004(5) 0.000(5) -0.021(6)
C25 0.039(6) 0.056(7) 0.046(6) 0.013(5) 0.021(5) 0.013(5)
C24 0.040(6) 0.061(8) 0.047(6) 0.015(5) 0.015(5) 0.004(6)
C35 0.071(9) 0.045(8) 0.066(7) -0.005(7) 0.016(7) -0.024(7)
C14 0.088(13) 0.113(15) 0.19(2) -0.103(15) 0.022(14) -0.009(12)
C16 0.052(8) 0.095(12) 0.130(13) -0.063(10) -0.001(9) 0.024(8)
C15 0.074(11) 0.138(17) 0.23(2) -0.118(16) 0.000(13) 0.033(12)
N32 0.086(9) 0.139(13) 0.044(6) 0.037(7) -0.022(6) -0.042(9)
C32 0.068(10) 0.087(12) 0.039(7) 0.011(7) 0.017(7) 0.012(9)
C27 0.034(6) 0.044(7) 0.044(6) 0.022(5) 0.000(5) -0.012(5)
C17 0.041(6) 0.051(8) 0.039(6) 0.008(5) 0.000(5) -0.023(6)
C37 0.077(10) 0.082(11) 0.065(8) 0.010(8) 0.001(8) -0.035(8)

loop_
_atom_type_symbol
_atom_type_description
_atom_type_scat_dispersion_real
_atom_type_scat_dispersion_imag
_atom_type_scat_source
C C 0.0033 0.0016 'International Tables Vol C Tables 4.2.6.8 and 6.1.1.4'
H H 0.0000 0.0000 'International Tables Vol C Tables 4.2.6.8 and 6.1.1.4'
N N 0.0061 0.0033 'International Tables Vol C Tables 4.2.6.8 and 6.1.1.4'
O O 0.0106 0.0060 'International Tables Vol C Tables 4.2.6.8 and 6.1.1.4'
Ni Ni 0.3393 1.1124 'International Tables Vol C Tables 4.2.6.8 and 6.1.1.4'

loop_
_geom_angle_atom_site_label_1
_geom_angle_atom_site_label_2
_geom_angle_atom_site_label_3
_geom_angle
_geom_angle_site_symmetry_1
_geom_angle_site_symmetry_3
N31 Ni1 N31 96.3(6) 2_655 .
N31 Ni1 O2 94.9(3) 2_655 2_655
N31 Ni1 O2 90.4(3) . 2_655
N31 Ni1 O2 90.4(3) 2_655 .
N31 Ni1 O2 94.9(3) . .
O2 Ni1 O2 172.0(5) 2_655 .
N31 Ni1 O4 170.1(3) 2_655 .
N31 Ni1 O4 88.8(3) . .
O2 Ni1 O4 93.6(3) 2_655 .
O2 Ni1 O4 80.6(3) . .
N31 Ni1 O4 88.8(3) 2_655 2_655
N31 Ni1 O4 170.1(3) . 2_655
O2 Ni1 O4 80.6(3) 2_655 2_655
O2 Ni1 O4 93.6(3) . 2_655
O4 Ni1 O4 87.5(4) . 2_655
N11 Ni2 O5 94.3(3) . .
N11 Ni2 N21 96.6(3) . .
O5 Ni2 N21 87.2(3) . .
N11 Ni2 O1 167.9(3) . .
O5 Ni2 O1 97.1(3) . .
N21 Ni2 O1 87.8(3) . .
N11 Ni2 O3 89.2(3) . .
O5 Ni2 O3 171.8(3) . .
N21 Ni2 O3 99.7(3) . .
O1 Ni2 O3 79.0(3) . .
N11 Ni2 O6 93.0(3) . .
O5 Ni2 O6 79.3(3) . .
N21 Ni2 O6 164.1(3) . .
O1 Ni2 O6 85.5(2) . .
O3 Ni2 O6 93.1(3) . .
C3 O5 Ni2 115.9(7) . .
C2 O3 Ni2 112.6(7) . .
C1 O2 Ni1 111.8(6) . .
O1 C1 O2 124.8(9) . .
O1 C1 C2 115.8(8) . .
O2 C1 C2 119.3(8) . .
O6 C3 O5 128.3(10) 7_665 .
O6 C3 C3 118.4(12) 7_665 7_665
O5 C3 C3 113.3(12) . 7_665
O3 C2 O4 124.3(11) . .
O3 C2 C1 119.0(9) . .
O4 C2 C1 116.7(9) . .
C1 O1 Ni2 113.6(7) . .
C2 O4 Ni1 111.5(7) . .
C17 N11 C11 102.1(9) . .
C17 N11 Ni2 122.8(8) . .
C11 N11 Ni2 135.1(8) . .
C27 N21 C21 105.7(8) . .
C27 N21 Ni2 120.5(7) . .
C21 N21 Ni2 133.7(6) . .
C37 N31 C31 105.7(9) . .
C37 N31 Ni1 124.4(8) . .
C31 N31 Ni1 129.8(8) . .
N11 C11 C12 111.3(10) . .
N11 C11 C16 126.9(11) . .
C12 C11 C16 121.8(11) . .
C36 C31 N31 133.1(11) . .
C36 C31 C32 117.7(12) . .
N31 C31 C32 109.2(11) . .
C3 O6 Ni2 113.1(7) 7_665 .
C26 C21 N21 132.3(9) . .
C26 C21 C22 120.3(9) . .
N21 C21 C22 107.4(9) . .
C32 C33 C34 116.4(13) . .
C32 C33 H33 121.8 . .
C34 C33 H33 121.8 . .
N22 C22 C23 133.4(10) . .
N22 C22 C21 106.2(9) . .
C23 C22 C21 120.4(10) . .
C14 C13 C12 117.7(14) . .
C14 C13 H13 121.1 . .
C12 C13 H13 121.1 . .
N12 C12 C11 104.4(10) . .
N12 C12 C13 134.2(11) . .
C11 C12 C13 121.3(12) . .
C35 C34 C33 121.8(13) . .
C35 C34 H34 119.1 . .
C33 C34 H34 119.1 . .
C31 C36 C35 120.1(11) . .
C31 C36 H36 119.9 . .
C35 C36 H36 119.9 . .
C24 C23 C22 118.7(10) . .
C24 C23 H23 120.7 . .
C22 C23 H23 120.7 . .
C25 C26 C21 117.2(9) . .
C25 C26 H26 121.4 . .
C21 C26 H26 121.4 . .
C22 N22 C27 107.0(9) . .
C22 N22 H22 126.5 . .
C27 N22 H22 126.5 . .
C17 N12 C12 108.9(10) . .
C17 N12 H12 125.5 . .
C12 N12 H12 125.5 . .
C26 C25 C24 123.2(9) . .
C26 C25 H25 118.4 . .
C24 C25 H25 118.4 . .
C23 C24 C25 120.0(10) . .
C23 C24 H24 120.0 . .
C25 C24 H24 120.0 . .
C34 C35 C36 122.0(12) . .
C34 C35 H35 119.0 . .
C36 C35 H35 119.0 . .
C13 C14 C15 121.2(14) . .
C13 C14 H14 119.4 . .
C15 C14 H14 119.4 . .
C15 C16 C11 115.5(13) . .
C15 C16 H16 122.3 . .
C11 C16 H16 122.3 . .
C16 C15 C14 122.4(15) . .
C16 C15 H15 118.8 . .
C14 C15 H15 118.8 . .
C37 N32 C32 109.9(10) . .
C37 N32 H32 125.1 . .
C32 N32 H32 125.1 . .
C33 C32 N32 134.5(13) . .
C33 C32 C31 121.8(14) . .
N32 C32 C31 103.7(12) . .
N21 C27 N22 113.6(9) . .
N21 C27 H27 123.2 . .
N22 C27 H27 123.2 . .
N12 C17 N11 113.2(11) . .
N12 C17 H17 123.4 . .
N11 C17 H17 123.4 . .
N31 C37 N32 111.5(11) . .
N31 C37 H37 124.3 . .
N32 C37 H37 124.3 . .

loop_
_geom_bond_atom_site_label_1
_geom_bond_atom_site_label_2
_geom_bond_distance
_geom_bond_site_symmetry_2
Ni1 N31 2.049(9) 2_655
Ni1 N31 2.049(9) .
Ni1 O2 2.071(7) 2_655
Ni1 O2 2.071(7) .
Ni1 O4 2.133(8) .
Ni1 O4 2.133(8) 2_655
Ni2 N11 2.071(9) .
Ni2 O5 2.081(7) .
Ni2 N21 2.087(8) .
Ni2 O1 2.098(7) .
Ni2 O3 2.104(7) .
Ni2 O6 2.113(7) .
O5 C3 1.277(12) .
O3 C2 1.227(12) .
O2 C1 1.268(11) .
C1 O1 1.254(11) .
C1 C2 1.531(12) .
C3 O6 1.243(12) 7_665
C3 C3 1.58(2) 7_665
C2 O4 1.260(11) .
N11 C17 1.333(12) .
N11 C11 1.372(13) .
N21 C27 1.295(12) .
N21 C21 1.387(12) .
N31 C37 1.338(14) .
N31 C31 1.412(14) .
C11 C12 1.374(15) .
C11 C16 1.424(16) .
C31 C36 1.366(15) .
C31 C32 1.432(15) .
O6 C3 1.243(13) 7_665
C21 C26 1.383(13) .
C21 C22 1.426(13) .
C33 C32 1.380(19) .
C33 C34 1.407(19) .
C33 H33 0.9300 .
C22 N22 1.344(13) .
C22 C23 1.392(14) .
C13 C14 1.34(2) .
C13 C12 1.409(16) .
C13 H13 0.9300 .
C12 N12 1.335(14) .
C34 C35 1.324(17) .
C34 H34 0.9300 .
C36 C35 1.370(14) .
C36 H36 0.9300 .
C23 C24 1.364(15) .
C23 H23 0.9300 .
C26 C25 1.374(13) .
C26 H26 0.9300 .
N22 C27 1.353(12) .
N22 H22 0.8600 .
N12 C17 1.309(14) .
N12 H12 0.8600 .
C25 C24 1.391(14) .
C25 H25 0.9300 .
C24 H24 0.9300 .
C35 H35 0.9300 .
C14 C15 1.43(2) .
C14 H14 0.9300 .
C16 C15 1.369(18) .
C16 H16 0.9300 .
C15 H15 0.9300 .
N32 C37 1.355(16) .
N32 C32 1.391(17) .
N32 H32 0.8600 .
C27 H27 0.9300 .
C17 H17 0.9300 .
C37 H37 0.9300 .
